data_4081165
loop_
_publ_author_name
'Green, Katy'
'Gauthier, Nicolas'
'Sahnoune, Hiba'
'Argouarch, Gilles'
'Toupet, Loic'
'Costuas, Karine'
'Bondon, Arnaud'
'Fabre, Bruno'
'Halet, Jean-Fran\,cois'
'Paul, Fr\'ed\'eric'

_publ_section_title
;
 Synthesis and Characterization of Redox-Active Mononuclear
 Fe(\k2-dppe)(\h5-C5Me5)-Terminated \p-Conjugated Wires
;
_journal_issue 15
_journal_name_full Organometallics
_journal_page_first 4366
_journal_paper_doi 10.1021/om400515g
_journal_volume 32
_journal_year 2013
_chemical_formula_sum 'C55 H64 Fe P2 Si'
_chemical_formula_weight 870.94
_chemical_name_systematic
;
 ?
;
_space_group_IT_number 14
_symmetry_cell_setting monoclinic
_symmetry_space_group_name_Hall '-P 2ybc'
_symmetry_space_group_name_H-M 'P 1 21/c 1'
_atom_sites_solution_hydrogens geom
_atom_sites_solution_primary direct
_atom_sites_solution_secondary difmap
_audit_creation_method SHELXL-97
_cell_angle_alpha 90.00
_cell_angle_beta 110.149(3)
_cell_angle_gamma 90.00
_cell_formula_units_Z 4
_cell_length_a 16.0959(6)
_cell_length_b 22.1378(8)
_cell_length_c 14.8200(7)
_cell_measurement_temperature 293(2)
_cell_volume 4957.6(4)
_computing_cell_refinement 'CrysAlis RED, Oxford Diffraction Ltd.,Version 1.171.26'
_computing_data_collection 'CrysAlis CCD, Oxford Diffraction Ltd.,Version 1.171.26'
_computing_data_reduction 'CrysAlis RED, Oxford Diffraction Ltd.,Version 1.171.26'
_computing_molecular_graphics 'PLATON_(Spek, 1998)'
_computing_publication_material 'SHELXL-97 (Sheldrick, 1997)'
_computing_structure_refinement 'SHELXL-97 (Sheldrick, 1997)'
_computing_structure_solution 'SIR-97_(Altomare & al., 1998)'
_diffrn_ambient_temperature 293(2)
_diffrn_detector_area_resol_mean 19.64
_diffrn_measured_fraction_theta_full 0.895
_diffrn_measured_fraction_theta_max 0.895
_diffrn_measurement_device_type 'CCD Saphire 3 Xcalibur'
_diffrn_measurement_method 'omega scan'
_diffrn_radiation_monochromator graphite
_diffrn_radiation_source 'fine-focus sealed tube'
_diffrn_radiation_type MoK\a
_diffrn_radiation_wavelength 0.71073
_diffrn_reflns_av_R_equivalents 0.0295
_diffrn_reflns_av_sigmaI/netI 0.0709
_diffrn_reflns_limit_h_max 14
_diffrn_reflns_limit_h_min -22
_diffrn_reflns_limit_k_max 30
_diffrn_reflns_limit_k_min -30
_diffrn_reflns_limit_l_max 20
_diffrn_reflns_limit_l_min -20
_diffrn_reflns_number 38549
_diffrn_reflns_theta_full 29.85
_diffrn_reflns_theta_max 29.85
_diffrn_reflns_theta_min 2.70
_exptl_absorpt_coefficient_mu 0.427
_exptl_absorpt_correction_type none
_exptl_crystal_colour red
_exptl_crystal_density_diffrn 1.167
_exptl_crystal_density_method 'not measured'
_exptl_crystal_description prism
_exptl_crystal_F_000 1856
_exptl_crystal_size_max 0.25
_exptl_crystal_size_mid 0.22
_exptl_crystal_size_min 0.12
_refine_diff_density_max 0.485
_refine_diff_density_min -0.604
_refine_diff_density_rms 0.064
_refine_ls_extinction_method none
_refine_ls_goodness_of_fit_ref 0.862
_refine_ls_hydrogen_treatment constr
_refine_ls_matrix_type full
_refine_ls_number_parameters 514
_refine_ls_number_reflns 12762
_refine_ls_number_restraints 4
_refine_ls_restrained_S_all 0.865
_refine_ls_R_factor_all 0.1183
_refine_ls_R_factor_gt 0.0588
_refine_ls_shift/su_max 0.737
_refine_ls_shift/su_mean 0.024
_refine_ls_structure_factor_coef Fsqd
_refine_ls_weighting_details 'calc w=1/[\s^2^(Fo^2^)+(0.1262P)^2^+0.0000P] where P=(Fo^2^+2Fc^2^)/3'
_refine_ls_weighting_scheme calc
_refine_ls_wR_factor_gt 0.1721
_refine_ls_wR_factor_ref 0.1911
_reflns_number_gt 6263
_reflns_number_total 12762
_reflns_threshold_expression >2sigma(I)
_cod_data_source_file om400515g_si_002.cif
_cod_data_source_block 5'b
_cod_depositor_comments
;
The following automatic conversions were performed:

'_symmetry_cell_setting' value 'Monoclinic' changed to 'monoclinic'
according to /home/saulius/struct/CIF-dictionaries/cif_core.dic
dictionary named 'cif_core.dic' version 2.4.2 from 2011-04-26.

Automatic conversion script
Id: cif_fix_values 1891 2012-01-12 08:04:46Z andrius 
;
_cod_original_cell_volume 4957.6(3)
_cod_original_sg_symbol_H-M P21/c
_cod_database_code 4081165

loop_
_symmetry_equiv_pos_as_xyz
'x, y, z'
'-x, y+1/2, -z+1/2'
'-x, -y, -z'
'x, -y-1/2, z-1/2'

loop_
_atom_site_label
_atom_site_type_symbol
_atom_site_fract_x
_atom_site_fract_y
_atom_site_fract_z
_atom_site_U_iso_or_equiv
_atom_site_adp_type
_atom_site_occupancy
_atom_site_symmetry_multiplicity
_atom_site_calc_flag
_atom_site_refinement_flags
_atom_site_disorder_assembly
_atom_site_disorder_group
Fe1 Fe -0.12390(2) 0.409660(17) 0.69425(3) 0.04306(13) Uani 1 1 d . . .
P1 P -0.09274(5) 0.37693(3) 0.57068(6) 0.0476(2) Uani 1 1 d . . .
P2 P -0.18000(6) 0.48793(3) 0.60575(6) 0.0565(2) Uani 1 1 d . . .
Si1 Si 0.55787(6) 0.65789(6) 0.97324(8) 0.0812(3) Uani 1 1 d D . .
C1 C -0.1407(2) 0.42019(14) 0.8271(2) 0.0553(7) Uani 1 1 d . . .
C2 C -0.22177(19) 0.40074(13) 0.7588(2) 0.0507(7) Uani 1 1 d . . .
C3 C -0.20827(19) 0.34417(13) 0.7224(2) 0.0496(7) Uani 1 1 d . . .
C4 C -0.11823(19) 0.32785(13) 0.7708(2) 0.0528(7) Uani 1 1 d . . .
C5 C -0.07745(19) 0.37461(15) 0.8358(2) 0.0567(8) Uani 1 1 d . . .
C6 C -0.1246(3) 0.47677(19) 0.8887(3) 0.0915(12) Uani 1 1 d . . .
H6A H -0.0670 0.4926 0.8967 0.137 Uiso 1 1 calc R . .
H6B H -0.1280 0.4670 0.9504 0.137 Uiso 1 1 calc R . .
H6C H -0.1688 0.5064 0.8578 0.137 Uiso 1 1 calc R . .
C7 C -0.3106(2) 0.43121(18) 0.7403(3) 0.0772(10) Uani 1 1 d . . .
H7A H -0.3019 0.4738 0.7519 0.116 Uiso 1 1 calc R . .
H7B H -0.3384 0.4145 0.7825 0.116 Uiso 1 1 calc R . .
H7C H -0.3477 0.4246 0.6747 0.116 Uiso 1 1 calc R . .
C8 C -0.2767(2) 0.30185(16) 0.6587(3) 0.0729(10) Uani 1 1 d . . .
H8A H -0.2571 0.2871 0.6085 0.109 Uiso 1 1 calc R . .
H8B H -0.3317 0.3230 0.6308 0.109 Uiso 1 1 calc R . .
H8C H -0.2849 0.2685 0.6961 0.109 Uiso 1 1 calc R . .
C9 C -0.0798(3) 0.26642(16) 0.7678(3) 0.0802(11) Uani 1 1 d . . .
H9A H -0.1093 0.2483 0.7063 0.120 Uiso 1 1 calc R . .
H9B H -0.0877 0.2415 0.8173 0.120 Uiso 1 1 calc R . .
H9C H -0.0178 0.2702 0.7781 0.120 Uiso 1 1 calc R . .
C10 C 0.0144(2) 0.3733(2) 0.9091(3) 0.0933(13) Uani 1 1 d . . .
H10A H 0.0442 0.4104 0.9063 0.140 Uiso 1 1 calc R . .
H10B H 0.0467 0.3400 0.8957 0.140 Uiso 1 1 calc R . .
H10C H 0.0109 0.3685 0.9721 0.140 Uiso 1 1 calc R . .
C11 C -0.1106(2) 0.43848(15) 0.4802(2) 0.0619(8) Uani 1 1 d . . .
H11A H -0.0619 0.4391 0.4558 0.074 Uiso 1 1 calc R . .
H11B H -0.1648 0.4310 0.4267 0.074 Uiso 1 1 calc R . .
C12 C -0.1168(2) 0.49920(14) 0.5255(3) 0.0644(9) Uani 1 1 d . . .
H12A H -0.1464 0.5284 0.4760 0.077 Uiso 1 1 calc R . .
H12B H -0.0581 0.5142 0.5613 0.077 Uiso 1 1 calc R . .
C13 C -0.1549(2) 0.31328(15) 0.4988(2) 0.0560(7) Uani 1 1 d . . .
C14 C -0.2396(3) 0.3223(2) 0.4306(3) 0.0806(11) Uani 1 1 d . . .
H14 H -0.2618 0.3613 0.4163 0.097 Uiso 1 1 calc R . .
C15 C -0.2901(3) 0.2736(3) 0.3845(3) 0.1055(16) Uani 1 1 d . . .
H15 H -0.3459 0.2799 0.3389 0.127 Uiso 1 1 calc R . .
C16 C -0.2587(4) 0.2164(3) 0.4055(4) 0.1095(18) Uani 1 1 d . . .
H16 H -0.2936 0.1837 0.3754 0.131 Uiso 1 1 calc R . .
C17 C -0.1764(4) 0.20671(19) 0.4704(4) 0.0947(14) Uani 1 1 d . . .
H17 H -0.1549 0.1675 0.4840 0.114 Uiso 1 1 calc R . .
C18 C -0.1242(3) 0.25529(15) 0.5166(3) 0.0702(9) Uani 1 1 d . . .
H18 H -0.0676 0.2483 0.5601 0.084 Uiso 1 1 calc R . .
C19 C 0.0201(2) 0.35132(14) 0.5852(3) 0.0612(8) Uani 1 1 d . . .
C20 C 0.0832(2) 0.34337(17) 0.6762(3) 0.0758(10) Uani 1 1 d . . .
H20 H 0.0684 0.3512 0.7304 0.091 Uiso 1 1 calc R . .
C21 C 0.1673(3) 0.3240(2) 0.6868(4) 0.0993(14) Uani 1 1 d . . .
H21 H 0.2082 0.3178 0.7481 0.119 Uiso 1 1 calc R . .
C22 C 0.1914(3) 0.3138(2) 0.6084(5) 0.1090(17) Uani 1 1 d . . .
H22 H 0.2490 0.3022 0.6164 0.131 Uiso 1 1 calc R . .
C23 C 0.1305(3) 0.32071(19) 0.5178(4) 0.1018(16) Uani 1 1 d . . .
H23 H 0.1468 0.3127 0.4646 0.122 Uiso 1 1 calc R . .
C24 C 0.0428(2) 0.33991(16) 0.5041(3) 0.0762(10) Uani 1 1 d . . .
H24 H 0.0016 0.3448 0.4427 0.091 Uiso 1 1 calc R . .
C25 C -0.1720(4) 0.56146(16) 0.6678(3) 0.0914(14) Uani 1 1 d . . .
C26 C -0.0915(5) 0.59087(18) 0.7055(3) 0.122(2) Uani 1 1 d . . .
H26 H -0.0419 0.5764 0.6938 0.147 Uiso 1 1 calc R . .
C27 C -0.0859(8) 0.6423(3) 0.7611(5) 0.188(4) Uani 1 1 d . . .
H27 H -0.0315 0.6608 0.7912 0.225 Uiso 1 1 calc R . .
C28 C -0.1591(11) 0.6647(3) 0.7710(9) 0.233(8) Uani 1 1 d . . .
H28 H -0.1554 0.7015 0.8026 0.280 Uiso 1 1 calc R . .
C29 C -0.2369(9) 0.6374(3) 0.7382(7) 0.216(6) Uani 1 1 d . . .
H29 H -0.2846 0.6534 0.7519 0.259 Uiso 1 1 calc R . .
C30 C -0.2483(5) 0.5840(2) 0.6824(4) 0.148(3) Uani 1 1 d . . .
H30 H -0.3029 0.5650 0.6568 0.178 Uiso 1 1 calc R . .
C31 C -0.2924(2) 0.48944(17) 0.5173(3) 0.0700(9) Uani 1 1 d . . .
C32 C -0.3265(3) 0.5401(2) 0.4613(3) 0.1031(15) Uani 1 1 d . . .
H32 H -0.2925 0.5750 0.4703 0.124 Uiso 1 1 calc R . .
C33 C -0.4099(5) 0.5393(4) 0.3928(5) 0.151(3) Uani 1 1 d . . .
H33 H -0.4323 0.5739 0.3570 0.181 Uiso 1 1 calc R . .
C34 C -0.4597(4) 0.4882(4) 0.3773(4) 0.139(3) Uani 1 1 d . . .
H34 H -0.5156 0.4877 0.3301 0.167 Uiso 1 1 calc R . .
C35 C -0.4281(3) 0.4375(3) 0.4308(4) 0.1147(17) Uani 1 1 d . . .
H35 H -0.4623 0.4026 0.4209 0.138 Uiso 1 1 calc R . .
C36 C -0.3443(3) 0.4390(2) 0.5001(3) 0.0829(11) Uani 1 1 d . . .
H36 H -0.3226 0.4044 0.5361 0.099 Uiso 1 1 calc R . .
C37 C -0.0160(2) 0.45318(14) 0.7271(2) 0.0589(8) Uani 1 1 d . . .
C38 C 0.0539(2) 0.47995(17) 0.7525(3) 0.0722(10) Uani 1 1 d . . .
C39 C 0.1349(2) 0.51253(17) 0.7792(3) 0.0679(9) Uani 1 1 d . . .
C40 C 0.1497(3) 0.5632(3) 0.8382(4) 0.1145(18) Uani 1 1 d . . .
H40 H 0.1061 0.5753 0.8623 0.137 Uiso 1 1 calc R . .
C41 C 0.2281(3) 0.5962(2) 0.8621(4) 0.1132(18) Uani 1 1 d . . .
H41 H 0.2353 0.6305 0.9003 0.136 Uiso 1 1 calc R . .
C42 C 0.2947(2) 0.57874(18) 0.8298(3) 0.0755(10) Uani 1 1 d . A .
C43 C 0.2801(2) 0.52911(18) 0.7708(3) 0.0723(10) Uani 1 1 d . . .
H43 H 0.3239 0.5169 0.7471 0.087 Uiso 1 1 calc R . .
C44 C 0.2023(2) 0.49693(17) 0.7459(3) 0.0681(9) Uani 1 1 d . . .
H44 H 0.1948 0.4637 0.7055 0.082 Uiso 1 1 calc R . .
C45 C 0.3779(2) 0.6092(2) 0.8631(3) 0.0845(11) Uani 1 1 d . . .
C46 C 0.4496(2) 0.6322(2) 0.8985(3) 0.0892(12) Uani 1 1 d . A .
C47A C 0.5628(8) 0.6425(5) 1.1002(8) 0.203(4) Uiso 0.50 1 d P A 1
H47A H 0.6210 0.6509 1.1485 0.243 Uiso 0.50 1 calc PR A 1
C48A C 0.4924(11) 0.6658(8) 1.1248(13) 0.353(8) Uiso 0.50 1 d P A 1
H48A H 0.4971 0.7090 1.1293 0.458 Uiso 0.50 1 calc PR A 1
H48B H 0.4946 0.6494 1.1855 0.458 Uiso 0.50 1 calc PR A 1
H48C H 0.4374 0.6549 1.0762 0.458 Uiso 0.50 1 calc PR A 1
C49A C 0.5319(13) 0.5759(9) 1.1025(15) 0.220(8) Uiso 0.50 1 d P A 1
H49A H 0.5722 0.5491 1.0876 0.286 Uiso 0.50 1 calc PR A 1
H49B H 0.4736 0.5710 1.0559 0.286 Uiso 0.50 1 calc PR A 1
H49C H 0.5307 0.5668 1.1654 0.286 Uiso 0.50 1 calc PR A 1
C47B C 0.5628(8) 0.6425(5) 1.1002(8) 0.203(4) Uiso 0.50 1 d P A 2
H47B H 0.5303 0.6046 1.0794 0.243 Uiso 0.50 1 calc PR A 2
C48B C 0.4924(11) 0.6658(8) 1.1248(13) 0.353(8) Uiso 0.50 1 d P A 2
H48D H 0.4395 0.6655 1.0692 0.458 Uiso 0.50 1 calc PR A 2
H48E H 0.5058 0.7064 1.1476 0.458 Uiso 0.50 1 calc PR A 2
H48F H 0.4838 0.6413 1.1743 0.458 Uiso 0.50 1 calc PR A 2
C49B C 0.609(2) 0.620(2) 1.162(2) 0.44(2) Uiso 0.50 1 d P A 2
H49D H 0.6561 0.6025 1.1444 0.575 Uiso 0.50 1 calc PR A 2
H49E H 0.5788 0.5882 1.1827 0.575 Uiso 0.50 1 calc PR A 2
H49F H 0.6330 0.6482 1.2131 0.575 Uiso 0.50 1 calc PR A 2
C50 C 0.6427(4) 0.6163(6) 0.9452(8) 0.263(6) Uani 1 1 d . A .
H50 H 0.6417 0.6371 0.8865 0.316 Uiso 1 1 calc R . .
C51 C 0.7351(5) 0.6258(4) 1.0060(6) 0.194(3) Uiso 1 1 d . . .
H51A H 0.7451 0.6680 1.0205 0.253 Uiso 1 1 calc R A .
H51B H 0.7733 0.6122 0.9726 0.253 Uiso 1 1 calc R . .
H51C H 0.7476 0.6034 1.0646 0.253 Uiso 1 1 calc R . .
C52 C 0.6241(7) 0.5567(5) 0.9107(8) 0.245(5) Uiso 1 1 d . . .
H52A H 0.5643 0.5544 0.8668 0.318 Uiso 1 1 calc R A .
H52B H 0.6315 0.5298 0.9636 0.318 Uiso 1 1 calc R . .
H52C H 0.6639 0.5453 0.8780 0.318 Uiso 1 1 calc R . .
C53A C 0.5408(11) 0.7486(5) 0.9765(12) 0.166(6) Uiso 0.50 1 d PD A 1
H53A H 0.6009 0.7622 1.0131 0.199 Uiso 0.50 1 calc PR A 1
C54A C 0.497(2) 0.7455(15) 1.059(2) 0.349(15) Uiso 0.50 1 d P A 1
H54A H 0.5327 0.7210 1.1115 0.454 Uiso 0.50 1 calc PR A 1
H54B H 0.4385 0.7282 1.0332 0.454 Uiso 0.50 1 calc PR A 1
H54C H 0.4924 0.7856 1.0823 0.454 Uiso 0.50 1 calc PR A 1
C55A C 0.5295(8) 0.7717(6) 0.8735(9) 0.137(4) Uiso 0.50 1 d P A 1
H55A H 0.5696 0.7503 0.8496 0.178 Uiso 0.50 1 calc PR A 1
H55B H 0.5423 0.8141 0.8759 0.178 Uiso 0.50 1 calc PR A 1
H55C H 0.4698 0.7648 0.8317 0.178 Uiso 0.50 1 calc PR A 1
C53B C 0.5806(10) 0.7367(7) 0.9413(11) 0.146(5) Uiso 0.50 1 d PD A 2
H53B H 0.5234 0.7559 0.9317 0.175 Uiso 0.50 1 calc PR A 2
C54B C 0.5723(16) 0.7235(12) 0.8442(17) 0.276(11) Uiso 0.50 1 d P A 2
H54D H 0.5306 0.6913 0.8204 0.359 Uiso 0.50 1 calc PR A 2
H54E H 0.6289 0.7117 0.8417 0.359 Uiso 0.50 1 calc PR A 2
H54F H 0.5519 0.7589 0.8053 0.359 Uiso 0.50 1 calc PR A 2
C55B C 0.6393(13) 0.7720(9) 1.0253(12) 0.230(8) Uiso 0.50 1 d PD A 2
H55D H 0.6242 0.7630 1.0811 0.299 Uiso 0.50 1 calc PR A 2
H55E H 0.6315 0.8144 1.0114 0.299 Uiso 0.50 1 calc PR A 2
H55F H 0.6999 0.7612 1.0372 0.299 Uiso 0.50 1 calc PR A 2

loop_
_atom_site_aniso_label
_atom_site_aniso_U_11
_atom_site_aniso_U_22
_atom_site_aniso_U_33
_atom_site_aniso_U_23
_atom_site_aniso_U_13
_atom_site_aniso_U_12
Fe1 0.0457(2) 0.0389(2) 0.0472(2) 0.00039(17) 0.01934(17) -0.00655(17)
P1 0.0493(4) 0.0443(4) 0.0559(5) -0.0001(3) 0.0268(3) -0.0054(3)
P2 0.0820(5) 0.0357(4) 0.0610(5) 0.0045(3) 0.0364(4) 0.0023(4)
Si1 0.0512(5) 0.0964(8) 0.0855(8) -0.0058(6) 0.0101(5) -0.0183(5)
C1 0.0683(19) 0.0599(19) 0.0439(16) -0.0025(14) 0.0271(15) -0.0100(15)
C2 0.0537(16) 0.0533(18) 0.0516(17) 0.0096(14) 0.0265(14) 0.0019(13)
C3 0.0573(16) 0.0483(16) 0.0482(16) 0.0036(13) 0.0244(14) -0.0102(13)
C4 0.0609(17) 0.0511(17) 0.0528(18) 0.0163(14) 0.0278(15) 0.0045(14)
C5 0.0562(17) 0.067(2) 0.0468(17) 0.0095(15) 0.0174(14) -0.0025(15)
C6 0.128(3) 0.087(3) 0.065(2) -0.024(2) 0.041(2) -0.017(3)
C7 0.074(2) 0.091(3) 0.082(3) 0.016(2) 0.047(2) 0.023(2)
C8 0.080(2) 0.069(2) 0.073(2) 0.0014(18) 0.0302(19) -0.0304(18)
C9 0.105(3) 0.059(2) 0.094(3) 0.023(2) 0.056(2) 0.020(2)
C10 0.070(2) 0.137(4) 0.060(2) 0.019(2) 0.0056(19) 0.001(2)
C11 0.0707(19) 0.062(2) 0.063(2) 0.0103(16) 0.0365(17) 0.0021(16)
C12 0.087(2) 0.0503(18) 0.067(2) 0.0065(16) 0.0406(18) -0.0147(16)
C13 0.0613(18) 0.0593(19) 0.0567(18) -0.0101(15) 0.0324(16) -0.0103(15)
C14 0.084(3) 0.088(3) 0.079(3) -0.025(2) 0.039(2) -0.012(2)
C15 0.090(3) 0.139(5) 0.089(3) -0.049(3) 0.033(2) -0.035(3)
C16 0.124(4) 0.112(4) 0.118(4) -0.064(3) 0.074(4) -0.057(3)
C17 0.143(4) 0.063(2) 0.116(4) -0.029(2) 0.093(3) -0.033(3)
C18 0.094(2) 0.056(2) 0.082(2) -0.0106(18) 0.057(2) -0.0157(18)
C19 0.0556(17) 0.0476(17) 0.093(3) 0.0031(17) 0.0419(18) -0.0026(14)
C20 0.068(2) 0.070(2) 0.092(3) 0.012(2) 0.031(2) 0.0083(18)
C21 0.075(3) 0.086(3) 0.139(4) 0.021(3) 0.038(3) 0.022(2)
C22 0.080(3) 0.083(3) 0.182(6) 0.032(3) 0.068(4) 0.027(2)
C23 0.102(3) 0.077(3) 0.169(5) 0.018(3) 0.100(4) 0.020(2)
C24 0.083(2) 0.062(2) 0.105(3) 0.004(2) 0.059(2) 0.0063(18)
C25 0.175(4) 0.0390(19) 0.079(3) 0.0105(19) 0.067(3) 0.014(2)
C26 0.230(6) 0.039(2) 0.098(3) -0.010(2) 0.056(4) -0.035(3)
C27 0.352(13) 0.053(3) 0.146(6) -0.026(4) 0.071(7) -0.033(5)
C28 0.49(2) 0.050(4) 0.195(9) -0.009(5) 0.166(12) 0.034(7)
C29 0.454(19) 0.070(5) 0.206(9) 0.015(5) 0.220(12) 0.067(7)
C30 0.291(8) 0.068(3) 0.143(5) 0.021(3) 0.149(6) 0.058(4)
C31 0.079(2) 0.069(2) 0.071(2) 0.0165(19) 0.0367(19) 0.0262(19)
C32 0.125(4) 0.091(3) 0.098(3) 0.039(3) 0.044(3) 0.046(3)
C33 0.161(6) 0.184(7) 0.114(5) 0.076(5) 0.056(5) 0.108(5)
C34 0.097(4) 0.216(8) 0.096(4) 0.039(5) 0.023(3) 0.082(5)
C35 0.076(3) 0.159(5) 0.101(4) 0.008(3) 0.022(3) 0.019(3)
C36 0.078(2) 0.098(3) 0.069(2) 0.015(2) 0.021(2) 0.026(2)
C37 0.0625(18) 0.0569(19) 0.060(2) -0.0084(15) 0.0254(16) -0.0187(15)
C38 0.071(2) 0.076(2) 0.070(2) -0.0043(18) 0.0247(18) -0.0248(19)
C39 0.0598(19) 0.078(2) 0.065(2) -0.0093(18) 0.0201(16) -0.0288(17)
C40 0.074(2) 0.146(4) 0.141(4) -0.075(4) 0.061(3) -0.052(3)
C41 0.085(3) 0.114(4) 0.150(4) -0.073(3) 0.053(3) -0.046(3)
C42 0.0573(19) 0.086(3) 0.081(3) -0.012(2) 0.0202(18) -0.0264(18)
C43 0.0600(19) 0.083(3) 0.074(2) -0.006(2) 0.0240(17) -0.0148(18)
C44 0.0628(19) 0.073(2) 0.062(2) -0.0078(17) 0.0132(16) -0.0158(17)
C45 0.065(2) 0.089(3) 0.095(3) -0.008(2) 0.022(2) -0.019(2)
C46 0.061(2) 0.098(3) 0.102(3) -0.016(2) 0.019(2) -0.030(2)
C50 0.066(3) 0.373(15) 0.337(13) -0.198(12) 0.051(5) -0.038(6)

loop_
_atom_type_symbol
_atom_type_description
_atom_type_scat_dispersion_real
_atom_type_scat_dispersion_imag
_atom_type_scat_source
C C 0.0033 0.0016 'International Tables Vol C Tables 4.2.6.8 and 6.1.1.4'
H H 0.0000 0.0000 'International Tables Vol C Tables 4.2.6.8 and 6.1.1.4'
Si Si 0.0817 0.0704 'International Tables Vol C Tables 4.2.6.8 and 6.1.1.4'
P P 0.1023 0.0942 'International Tables Vol C Tables 4.2.6.8 and 6.1.1.4'
Fe Fe 0.3463 0.8444 'International Tables Vol C Tables 4.2.6.8 and 6.1.1.4'

loop_
_geom_angle_atom_site_label_1
_geom_angle_atom_site_label_2
_geom_angle_atom_site_label_3
_geom_angle
C37 Fe1 C1 96.05(13)
C37 Fe1 C2 133.61(13)
C1 Fe1 C2 39.33(12)
C37 Fe1 C5 87.25(13)
C1 Fe1 C5 39.08(12)
C2 Fe1 C5 65.26(11)
C37 Fe1 C4 115.42(13)
C1 Fe1 C4 65.65(12)
C2 Fe1 C4 65.19(11)
C5 Fe1 C4 38.94(12)
C37 Fe1 C3 152.50(13)
C1 Fe1 C3 65.94(11)
C2 Fe1 C3 38.85(11)
C5 Fe1 C3 65.58(11)
C4 Fe1 C3 39.21(11)
C37 Fe1 P2 84.45(10)
C1 Fe1 P2 108.54(9)
C2 Fe1 P2 97.36(8)
C5 Fe1 P2 145.28(10)
C4 Fe1 P2 159.31(8)
C3 Fe1 P2 120.13(8)
C37 Fe1 P1 85.95(10)
C1 Fe1 P1 165.68(9)
C2 Fe1 P1 140.42(9)
C5 Fe1 P1 127.23(9)
C4 Fe1 P1 100.66(9)
C3 Fe1 P1 106.59(8)
P2 Fe1 P1 85.76(3)
C13 P1 C19 98.60(15)
C13 P1 C11 103.00(16)
C19 P1 C11 102.17(15)
C13 P1 Fe1 120.24(9)
C19 P1 Fe1 120.41(12)
C11 P1 Fe1 109.74(11)
C12 P2 C31 99.51(16)
C12 P2 C25 104.11(17)
C31 P2 C25 102.8(2)
C12 P2 Fe1 107.03(12)
C31 P2 Fe1 123.29(13)
C25 P2 Fe1 117.23(13)
C53B Si1 C46 111.7(5)
C53B Si1 C50 100.8(7)
C46 Si1 C50 110.2(3)
C53B Si1 C47A 118.4(6)
C46 Si1 C47A 104.8(4)
C50 Si1 C47A 111.1(6)
C53B Si1 C53A 29.1(6)
C46 Si1 C53A 102.5(5)
C50 Si1 C53A 128.9(6)
C47A Si1 C53A 96.6(6)
C5 C1 C2 107.9(3)
C5 C1 C6 124.6(3)
C2 C1 C6 127.2(3)
C5 C1 Fe1 71.48(17)
C2 C1 Fe1 71.28(16)
C6 C1 Fe1 127.4(2)
C3 C2 C1 108.6(3)
C3 C2 C7 125.8(3)
C1 C2 C7 125.0(3)
C3 C2 Fe1 70.90(16)
C1 C2 Fe1 69.39(16)
C7 C2 Fe1 132.7(2)
C2 C3 C4 107.3(3)
C2 C3 C8 128.1(3)
C4 C3 C8 123.7(3)
C2 C3 Fe1 70.25(16)
C4 C3 Fe1 70.34(16)
C8 C3 Fe1 132.9(2)
C5 C4 C3 108.1(3)
C5 C4 C9 125.8(3)
C3 C4 C9 125.0(3)
C5 C4 Fe1 70.33(17)
C3 C4 Fe1 70.46(16)
C9 C4 Fe1 134.4(2)
C4 C5 C1 108.2(3)
C4 C5 C10 126.1(3)
C1 C5 C10 125.5(3)
C4 C5 Fe1 70.73(16)
C1 C5 Fe1 69.45(17)
C10 C5 Fe1 130.3(2)
C12 C11 P1 110.3(2)
C11 C12 P2 107.6(2)
C18 C13 C14 118.0(3)
C18 C13 P1 121.2(3)
C14 C13 P1 120.5(3)
C15 C14 C13 120.3(4)
C16 C15 C14 120.4(5)
C15 C16 C17 120.2(4)
C16 C17 C18 120.2(5)
C13 C18 C17 120.9(4)
C24 C19 C20 119.4(3)
C24 C19 P1 119.7(3)
C20 C19 P1 120.9(3)
C21 C20 C19 120.8(4)
C20 C21 C22 120.7(5)
C21 C22 C23 119.9(4)
C22 C23 C24 120.9(4)
C19 C24 C23 118.3(4)
C26 C25 C30 121.0(5)
C26 C25 P2 120.6(4)
C30 C25 P2 118.2(4)
C25 C26 C27 119.1(7)
C28 C27 C26 119.4(10)
C27 C28 C29 123.3(9)
C28 C29 C30 120.8(11)
C25 C30 C29 116.1(8)
C36 C31 C32 117.3(4)
C36 C31 P2 120.5(3)
C32 C31 P2 122.1(4)
C31 C32 C33 120.9(6)
C34 C33 C32 120.2(6)
C33 C34 C35 120.4(6)
C36 C35 C34 118.9(6)
C35 C36 C31 122.3(4)
C38 C37 Fe1 176.9(3)
C37 C38 C39 177.9(4)
C44 C39 C40 116.2(3)
C44 C39 C38 122.1(3)
C40 C39 C38 121.7(3)
C39 C40 C41 121.7(4)
C42 C41 C40 120.8(4)
C41 C42 C43 117.7(3)
C41 C42 C45 119.9(4)
C43 C42 C45 122.2(4)
C44 C43 C42 121.7(3)
C43 C44 C39 121.9(3)
C46 C45 C42 174.2(5)
C45 C46 Si1 168.3(4)
C48A C47A C49A 92.8(12)
C48A C47A Si1 115.6(11)
C49A C47A Si1 106.7(10)
C52 C50 C51 113.6(9)
C52 C50 Si1 118.5(6)
C51 C50 Si1 118.3(6)
C54A C53A C55A 145.4(17)
C54A C53A Si1 94.3(14)
C55A C53A Si1 105.7(10)
C54B C53B Si1 96.1(14)
C54B C53B C55B 139.2(18)
Si1 C53B C55B 113.4(12)

loop_
_geom_bond_atom_site_label_1
_geom_bond_atom_site_label_2
_geom_bond_distance
Fe1 C37 1.897(3)
Fe1 C1 2.090(3)
Fe1 C2 2.115(3)
Fe1 C5 2.117(3)
Fe1 C4 2.122(3)
Fe1 C3 2.124(3)
Fe1 P2 2.1730(9)
Fe1 P1 2.1825(9)
P1 C13 1.841(3)
P1 C19 1.843(3)
P1 C11 1.863(3)
P2 C12 1.829(3)
P2 C31 1.833(4)
P2 C25 1.852(4)
Si1 C53B 1.876(15)
Si1 C46 1.805(4)
Si1 C50 1.809(7)
Si1 C47A 1.887(11)
Si1 C53A 2.030(12)
C1 C5 1.407(4)
C1 C2 1.415(4)
C1 C6 1.518(5)
C2 C3 1.410(4)
C2 C7 1.518(4)
C3 C4 1.424(4)
C3 C8 1.505(4)
C4 C5 1.413(4)
C4 C9 1.501(4)
C5 C10 1.503(5)
C11 C12 1.521(5)
C13 C18 1.368(5)
C13 C14 1.403(5)
C14 C15 1.382(6)
C15 C16 1.359(7)
C16 C17 1.359(7)
C17 C18 1.391(5)
C19 C24 1.394(5)
C19 C20 1.392(5)
C20 C21 1.376(5)
C21 C22 1.364(7)
C22 C23 1.372(7)
C23 C24 1.420(5)
C25 C26 1.383(7)
C25 C30 1.409(7)
C26 C27 1.390(8)
C27 C28 1.334(16)
C28 C29 1.323(18)
C29 C30 1.418(10)
C31 C36 1.365(6)
C31 C32 1.391(5)
C32 C33 1.376(8)
C33 C34 1.360(9)
C34 C35 1.366(8)
C35 C36 1.386(6)
C37 C38 1.212(4)
C38 C39 1.422(4)
C39 C44 1.381(5)
C39 C40 1.390(6)
C40 C41 1.395(5)
C41 C42 1.372(6)
C42 C43 1.373(5)
C42 C45 1.427(5)
C43 C44 1.376(5)
C45 C46 1.203(5)
C47A C48A 1.402(16)
C47A C49A 1.56(2)
C50 C52 1.410(13)
C50 C51 1.465(9)
C53A C54A 1.62(3)
C53A C55A 1.559(19)
C53B C54B 1.43(2)
C53B C55B 1.498(14)

loop_
_geom_torsion_atom_site_label_1
_geom_torsion_atom_site_label_2
_geom_torsion_atom_site_label_3
_geom_torsion_atom_site_label_4
_geom_torsion
C37 Fe1 P1 C13 167.14(16)
C1 Fe1 P1 C13 68.5(4)
C2 Fe1 P1 C13 -11.71(19)
C5 Fe1 P1 C13 83.69(17)
C4 Fe1 P1 C13 52.02(15)
C3 Fe1 P1 C13 12.07(16)
P2 Fe1 P1 C13 -108.14(13)
C37 Fe1 P1 C19 44.27(16)
C1 Fe1 P1 C19 -54.4(4)
C2 Fe1 P1 C19 -134.59(17)
C5 Fe1 P1 C19 -39.18(16)
C4 Fe1 P1 C19 -70.86(14)
C3 Fe1 P1 C19 -110.80(14)
P2 Fe1 P1 C19 128.99(12)
C37 Fe1 P1 C11 -73.79(16)
C1 Fe1 P1 C11 -172.4(4)
C2 Fe1 P1 C11 107.35(17)
C5 Fe1 P1 C11 -157.24(16)
C4 Fe1 P1 C11 171.09(14)
C3 Fe1 P1 C11 131.14(14)
P2 Fe1 P1 C11 10.93(12)
C37 Fe1 P2 C12 55.52(15)
C1 Fe1 P2 C12 150.05(15)
C2 Fe1 P2 C12 -171.15(14)
C5 Fe1 P2 C12 132.53(19)
C4 Fe1 P2 C12 -140.0(3)
C3 Fe1 P2 C12 -137.56(15)
P1 Fe1 P2 C12 -30.82(12)
C37 Fe1 P2 C31 169.59(17)
C1 Fe1 P2 C31 -95.87(16)
C2 Fe1 P2 C31 -57.07(16)
C5 Fe1 P2 C31 -113.4(2)
C4 Fe1 P2 C31 -25.9(3)
C3 Fe1 P2 C31 -23.48(17)
P1 Fe1 P2 C31 83.26(14)
C37 Fe1 P2 C25 -60.9(2)
C1 Fe1 P2 C25 33.7(2)
C2 Fe1 P2 C25 72.5(2)
C5 Fe1 P2 C25 16.2(2)
C4 Fe1 P2 C25 103.6(3)
C3 Fe1 P2 C25 106.1(2)
P1 Fe1 P2 C25 -147.20(19)
C37 Fe1 C1 C5 -78.1(2)
C2 Fe1 C1 C5 117.1(3)
C4 Fe1 C1 C5 37.14(17)
C3 Fe1 C1 C5 80.31(19)
P2 Fe1 C1 C5 -164.21(16)
P1 Fe1 C1 C5 19.3(5)
C37 Fe1 C1 C2 164.84(19)
C5 Fe1 C1 C2 -117.1(3)
C4 Fe1 C1 C2 -79.95(18)
C3 Fe1 C1 C2 -36.79(17)
P2 Fe1 C1 C2 78.69(17)
P1 Fe1 C1 C2 -97.8(4)
C37 Fe1 C1 C6 41.8(3)
C2 Fe1 C1 C6 -123.0(4)
C5 Fe1 C1 C6 119.9(4)
C4 Fe1 C1 C6 157.0(4)
C3 Fe1 C1 C6 -159.8(4)
P2 Fe1 C1 C6 -44.3(3)
P1 Fe1 C1 C6 139.2(3)
C5 C1 C2 C3 -2.2(3)
C6 C1 C2 C3 -176.4(3)
Fe1 C1 C2 C3 60.3(2)
C5 C1 C2 C7 169.1(3)
C6 C1 C2 C7 -5.2(5)
Fe1 C1 C2 C7 -128.4(3)
C5 C1 C2 Fe1 -62.5(2)
C6 C1 C2 Fe1 123.2(3)
C37 Fe1 C2 C3 -140.4(2)
C1 Fe1 C2 C3 -119.3(3)
C5 Fe1 C2 C3 -81.17(19)
C4 Fe1 C2 C3 -38.10(17)
P2 Fe1 C2 C3 130.29(16)
P1 Fe1 C2 C3 38.0(2)
C37 Fe1 C2 C1 -21.0(3)
C5 Fe1 C2 C1 38.16(18)
C4 Fe1 C2 C1 81.23(19)
C3 Fe1 C2 C1 119.3(3)
P2 Fe1 C2 C1 -110.38(17)
P1 Fe1 C2 C1 157.38(15)
C37 Fe1 C2 C7 98.1(4)
C1 Fe1 C2 C7 119.1(4)
C5 Fe1 C2 C7 157.3(4)
C4 Fe1 C2 C7 -159.7(4)
C3 Fe1 C2 C7 -121.6(4)
P2 Fe1 C2 C7 8.7(3)
P1 Fe1 C2 C7 -83.5(3)
C1 C2 C3 C4 1.5(3)
C7 C2 C3 C4 -169.6(3)
Fe1 C2 C3 C4 60.91(19)
C1 C2 C3 C8 171.0(3)
C7 C2 C3 C8 -0.2(5)
Fe1 C2 C3 C8 -129.6(3)
C1 C2 C3 Fe1 -59.4(2)
C7 C2 C3 Fe1 129.5(3)
C37 Fe1 C3 C2 89.8(3)
C1 Fe1 C3 C2 37.23(18)
C5 Fe1 C3 C2 80.26(19)
C4 Fe1 C3 C2 117.6(2)
P2 Fe1 C3 C2 -61.01(18)
P1 Fe1 C3 C2 -155.82(15)
C37 Fe1 C3 C4 -27.8(4)
C1 Fe1 C3 C4 -80.39(19)
C2 Fe1 C3 C4 -117.6(2)
C5 Fe1 C3 C4 -37.36(18)
P2 Fe1 C3 C4 -178.63(15)
P1 Fe1 C3 C4 86.57(17)
C37 Fe1 C3 C8 -146.0(3)
C1 Fe1 C3 C8 161.4(3)
C2 Fe1 C3 C8 124.2(4)
C5 Fe1 C3 C8 -155.6(3)
C4 Fe1 C3 C8 -118.2(4)
P2 Fe1 C3 C8 63.1(3)
P1 Fe1 C3 C8 -31.7(3)
C2 C3 C4 C5 -0.3(3)
C8 C3 C4 C5 -170.3(3)
Fe1 C3 C4 C5 60.6(2)
C2 C3 C4 C9 168.0(3)
C8 C3 C4 C9 -2.1(5)
Fe1 C3 C4 C9 -131.2(3)
C2 C3 C4 Fe1 -60.86(19)
C8 C3 C4 Fe1 129.1(3)
C37 Fe1 C4 C5 47.7(2)
C1 Fe1 C4 C5 -37.27(18)
C2 Fe1 C4 C5 -80.71(19)
C3 Fe1 C4 C5 -118.5(3)
P2 Fe1 C4 C5 -115.1(3)
P1 Fe1 C4 C5 138.30(16)
C37 Fe1 C4 C3 166.20(18)
C1 Fe1 C4 C3 81.19(18)
C2 Fe1 C4 C3 37.76(17)
C5 Fe1 C4 C3 118.5(3)
P2 Fe1 C4 C3 3.4(4)
P1 Fe1 C4 C3 -103.23(16)
C37 Fe1 C4 C9 -73.5(4)
C1 Fe1 C4 C9 -158.5(4)
C2 Fe1 C4 C9 158.0(4)
C5 Fe1 C4 C9 -121.2(4)
C3 Fe1 C4 C9 120.3(4)
P2 Fe1 C4 C9 123.6(3)
P1 Fe1 C4 C9 17.1(4)
C3 C4 C5 C1 -1.0(3)
C9 C4 C5 C1 -169.2(3)
Fe1 C4 C5 C1 59.6(2)
C3 C4 C5 C10 173.0(3)
C9 C4 C5 C10 4.8(5)
Fe1 C4 C5 C10 -126.4(3)
C3 C4 C5 Fe1 -60.63(19)
C9 C4 C5 Fe1 131.2(3)
C2 C1 C5 C4 2.0(3)
C6 C1 C5 C4 176.4(3)
Fe1 C1 C5 C4 -60.4(2)
C2 C1 C5 C10 -172.1(3)
C6 C1 C5 C10 2.4(5)
Fe1 C1 C5 C10 125.5(3)
C2 C1 C5 Fe1 62.4(2)
C6 C1 C5 Fe1 -123.2(3)
C37 Fe1 C5 C4 -138.00(19)
C1 Fe1 C5 C4 118.9(3)
C2 Fe1 C5 C4 80.51(18)
C3 Fe1 C5 C4 37.61(17)
P2 Fe1 C5 C4 145.84(15)
P1 Fe1 C5 C4 -55.19(19)
C37 Fe1 C5 C1 103.1(2)
C2 Fe1 C5 C1 -38.41(18)
C4 Fe1 C5 C1 -118.9(3)
C3 Fe1 C5 C1 -81.31(19)
P2 Fe1 C5 C1 26.9(3)
P1 Fe1 C5 C1 -174.11(14)
C37 Fe1 C5 C10 -16.6(4)
C1 Fe1 C5 C10 -119.7(4)
C2 Fe1 C5 C10 -158.1(4)
C4 Fe1 C5 C10 121.4(4)
C3 Fe1 C5 C10 159.0(4)
P2 Fe1 C5 C10 -92.7(4)
P1 Fe1 C5 C10 66.2(4)
C13 P1 C11 C12 145.0(2)
C19 P1 C11 C12 -113.1(3)
Fe1 P1 C11 C12 15.8(3)
P1 C11 C12 P2 -39.5(3)
C31 P2 C12 C11 -80.8(3)
C25 P2 C12 C11 173.3(3)
Fe1 P2 C12 C11 48.5(3)
C19 P1 C13 C18 38.2(3)
C11 P1 C13 C18 142.9(3)
Fe1 P1 C13 C18 -94.7(2)
C19 P1 C13 C14 -148.3(3)
C11 P1 C13 C14 -43.6(3)
Fe1 P1 C13 C14 78.8(3)
C18 C13 C14 C15 1.0(5)
P1 C13 C14 C15 -172.7(3)
C13 C14 C15 C16 0.7(6)
C14 C15 C16 C17 -1.6(7)
C15 C16 C17 C18 0.8(7)
C14 C13 C18 C17 -1.8(5)
P1 C13 C18 C17 171.8(3)
C16 C17 C18 C13 1.0(5)
C13 P1 C19 C24 57.6(3)
C11 P1 C19 C24 -47.8(3)
Fe1 P1 C19 C24 -169.6(2)
C13 P1 C19 C20 -122.6(3)
C11 P1 C19 C20 132.0(3)
Fe1 P1 C19 C20 10.2(3)
C24 C19 C20 C21 -0.5(5)
P1 C19 C20 C21 179.7(3)
C19 C20 C21 C22 1.9(6)
C20 C21 C22 C23 -2.4(7)
C21 C22 C23 C24 1.6(7)
C20 C19 C24 C23 -0.3(5)
P1 C19 C24 C23 179.5(3)
C22 C23 C24 C19 -0.3(6)
C12 P2 C25 C26 -46.1(4)
C31 P2 C25 C26 -149.5(3)
Fe1 P2 C25 C26 71.9(4)
C12 P2 C25 C30 139.0(4)
C31 P2 C25 C30 35.6(4)
Fe1 P2 C25 C30 -103.1(4)
C30 C25 C26 C27 2.2(7)
P2 C25 C26 C27 -172.6(4)
C25 C26 C27 C28 -5.0(11)
C26 C27 C28 C29 6.8(18)
C27 C28 C29 C30 -5.5(19)
C26 C25 C30 C29 -0.8(7)
P2 C25 C30 C29 174.1(5)
C28 C29 C30 C25 2.3(13)
C12 P2 C31 C36 114.2(3)
C25 P2 C31 C36 -138.9(3)
Fe1 P2 C31 C36 -3.6(4)
C12 P2 C31 C32 -62.0(3)
C25 P2 C31 C32 44.9(4)
Fe1 P2 C31 C32 -179.8(3)
C36 C31 C32 C33 1.2(7)
P2 C31 C32 C33 177.5(4)
C31 C32 C33 C34 -1.5(9)
C32 C33 C34 C35 1.2(11)
C33 C34 C35 C36 -0.8(9)
C34 C35 C36 C31 0.5(7)
C32 C31 C36 C35 -0.7(6)
P2 C31 C36 C35 -177.1(3)
C44 C39 C40 C41 0.0(8)
C38 C39 C40 C41 -178.0(5)
C39 C40 C41 C42 -1.7(9)
C40 C41 C42 C43 2.2(8)
C40 C41 C42 C45 -173.4(5)
C41 C42 C43 C44 -1.2(6)
C45 C42 C43 C44 174.3(4)
C42 C43 C44 C39 -0.4(6)
C40 C39 C44 C43 0.9(6)
C38 C39 C44 C43 179.0(4)
C53B Si1 C46 C45 -149(2)
C50 Si1 C46 C45 100(2)
C47A Si1 C46 C45 -19(2)
C53A Si1 C46 C45 -120(2)
C53B Si1 C47A C48A 72.7(12)
C46 Si1 C47A C48A -52.5(11)
C50 Si1 C47A C48A -171.4(10)
C53A Si1 C47A C48A 52.3(12)
C53B Si1 C47A C49A 174.3(10)
C46 Si1 C47A C49A 49.1(10)
C50 Si1 C47A C49A -69.9(11)
C53A Si1 C47A C49A 153.9(11)
C53B Si1 C50 C52 -147.1(11)
C46 Si1 C50 C52 -29.0(12)
C47A Si1 C50 C52 86.7(10)
C53A Si1 C50 C52 -155.3(10)
C53B Si1 C50 C51 68.9(11)
C46 Si1 C50 C51 -173.1(8)
C47A Si1 C50 C51 -57.4(11)
C53A Si1 C50 C51 60.6(13)
C53B Si1 C53A C54A -166(2)
C46 Si1 C53A C54A 81.2(13)
C50 Si1 C53A C54A -149.5(12)
C47A Si1 C53A C54A -25.5(13)
C53B Si1 C53A C55A 42.1(12)
C46 Si1 C53A C55A -70.2(10)
C50 Si1 C53A C55A 59.0(12)
C47A Si1 C53A C55A -177.0(9)
C46 Si1 C53B C54B -60.4(13)
C50 Si1 C53B C54B 56.6(13)
C47A Si1 C53B C54B 177.9(12)
C53A Si1 C53B C54B -137(2)
C46 Si1 C53B C55B 148.5(12)
C50 Si1 C53B C55B -94.6(13)
C47A Si1 C53B C55B 26.7(15)
C53A Si1 C53B C55B 72.1(16)
